data_1533068
loop_
_publ_author_name
'Rosdahl, J.'
'Persson, I.'
'Kloo, L.'
'Stahl, K.'

_publ_section_title
;
 On the solvation of the mercury(I) ion. A structural, vibration
 spectroscopic and quantum mechanical study
;
_journal_name_full 'Inorganica Chimica Acta'
_journal_page_first 2624
_journal_page_last 2634
_journal_volume 357
_journal_year 2004
_chemical_formula_sum 'C F3 Hg O3 S'
_chemical_name_systematic 'Hg ((C F3) S O3)'
_space_group_IT_number 2
_symmetry_space_group_name_Hall '-P 1'
_symmetry_space_group_name_H-M 'P -1'
_cell_angle_alpha 97.096
_cell_angle_beta 93.521
_cell_angle_gamma 96.476
_cell_formula_units_Z 2
_cell_length_a 5.2294
_cell_length_b 10.514
_cell_length_c 5.1712
_cell_volume 279.525
_citation_journal_id_ASTM ICHAA3
_cod_data_source_file Rosdahl_ICHAA3_2004_1259.cif
_cod_data_source_block C1F3Hg1O3S1
_cod_original_cell_volume 279.5247
_cod_original_formula_sum 'C1 F3 Hg1 O3 S1'
_cod_database_code 1533068

loop_
_symmetry_equiv_pos_as_xyz
x,y,z
-x,-y,-z

loop_
_atom_site_label
_atom_site_type_symbol
_atom_site_fract_x
_atom_site_fract_y
_atom_site_fract_z
_atom_site_occupancy
_atom_site_U_iso_or_equiv
O2 O-2 0.4562 0.3503 0.1082 1 0.0
O1 O-2 0.6669 0.2986 0.515 1 0.0
C1 C+4 0.1716 0.1608 0.3055 1 0.0
F1 F-1 0.1519 0.1592 0.5559 1 0.0
F3 F-1 0.306 0.0823 0.225 1 0.0
O3 O-2 0.2583 0.3896 0.5169 1 0.0
S1 S+4 0.4255 0.3095 0.3706 1 0.0
F2 F-1 -0.0337 0.1664 0.1882 1 0.0
Hg1 Hg+1 0.8618 0.425 0.8293 1 0.0
